data_7222099
loop_
_publ_author_name
'Khorasani, S.'
'Botes, D. S.'
'Fernandes, M. A.'
'Levendis, D. C.'

_publ_section_title
;
 A single-crystal-to-single-crystal Diels--Alder reaction with mixed
 topochemical and topotactic behaviour
;
_journal_issue 46
_journal_name_full CrystEngComm
_journal_page_first 8933
_journal_paper_doi 10.1039/C5CE01301A
_journal_volume 17
_journal_year 2015
_chemical_formula_moiety 'C28 H19 Br N2 O4 S2'
_chemical_formula_sum 'C28 H19 Br N2 O4 S2'
_chemical_formula_weight 591.48
_space_group_crystal_system monoclinic
_space_group_IT_number 14
_space_group_name_Hall '-P 2yn'
_space_group_name_H-M_alt 'P 1 21/n 1'
_symmetry_space_group_name_Hall '-P 2yn'
_symmetry_space_group_name_H-M 'P 1 21/n 1'
_atom_sites_solution_hydrogens geom
_audit_creation_method SHELXL-2014/7
_audit_update_record
;
2015-08-07 deposited with the CCDC.
2015-08-20 downloaded from the CCDC.
;
_cell_angle_alpha 90
_cell_angle_beta 110.689(4)
_cell_angle_gamma 90
_cell_formula_units_Z 4
_cell_length_a 12.6357(10)
_cell_length_b 14.2062(11)
_cell_length_c 14.7531(12)
_cell_measurement_reflns_used 4966
_cell_measurement_temperature 173(2)
_cell_measurement_theta_max 28.24
_cell_measurement_theta_min 2.95
_cell_volume 2477.5(3)
_computing_cell_refinement 'Bruker SAINT'
_computing_data_collection 'Bruker APEX2'
_computing_data_reduction 'Bruker SAINT'
_computing_molecular_graphics 'Bruker SHELXTL'
_computing_publication_material 'Bruker SHELXTL'
_computing_structure_refinement 'SHELXL-2014/7 (Sheldrick, 2014)'
_computing_structure_solution 'SHELXS-97 (Sheldrick 2008)'
_diffrn_ambient_temperature 173(2)
_diffrn_measured_fraction_theta_full 0.999
_diffrn_measured_fraction_theta_max 0.999
_diffrn_measurement_device_type 'Bruker APEX-II CCD'
_diffrn_measurement_method '\f and \w scans'
_diffrn_radiation_type MoK\a
_diffrn_radiation_wavelength 0.71073
_diffrn_reflns_av_R_equivalents 0.3034
_diffrn_reflns_av_unetI/netI 0.1016
_diffrn_reflns_laue_measured_fraction_full 0.999
_diffrn_reflns_laue_measured_fraction_max 0.999
_diffrn_reflns_limit_h_max 14
_diffrn_reflns_limit_h_min -14
_diffrn_reflns_limit_k_max 16
_diffrn_reflns_limit_k_min -16
_diffrn_reflns_limit_l_max 16
_diffrn_reflns_limit_l_min -16
_diffrn_reflns_number 53951
_diffrn_reflns_point_group_measured_fraction_full 0.999
_diffrn_reflns_point_group_measured_fraction_max 0.999
_diffrn_reflns_theta_full 23.999
_diffrn_reflns_theta_max 23.999
_diffrn_reflns_theta_min 2.868
_exptl_absorpt_coefficient_mu 1.868
_exptl_absorpt_correction_T_max 0.9179
_exptl_absorpt_correction_T_min 0.6931
_exptl_absorpt_correction_type integration
_exptl_absorpt_process_details 'Face indexed absorption corrections carried out with XPREP'
_exptl_crystal_colour yellow
_exptl_crystal_density_diffrn 1.586
_exptl_crystal_description plate
_exptl_crystal_F_000 1200
_exptl_crystal_recrystallization_method 'Thermal solid-state reaction from CT crystal'
_exptl_crystal_size_max 0.470
_exptl_crystal_size_mid 0.200
_exptl_crystal_size_min 0.070
_refine_diff_density_max 1.039
_refine_diff_density_min -0.614
_refine_diff_density_rms 0.117
_refine_ls_extinction_method none
_refine_ls_goodness_of_fit_ref 1.128
_refine_ls_hydrogen_treatment constr
_refine_ls_matrix_type full
_refine_ls_number_parameters 335
_refine_ls_number_reflns 3888
_refine_ls_number_restraints 0
_refine_ls_restrained_S_all 1.128
_refine_ls_R_factor_all 0.1502
_refine_ls_R_factor_gt 0.0907
_refine_ls_shift/su_max 0.000
_refine_ls_shift/su_mean 0.000
_refine_ls_structure_factor_coef Fsqd
_refine_ls_weighting_details 'w=1/[\s^2^(Fo^2^)+21.0452P] where P=(Fo^2^+2Fc^2^)/3'
_refine_ls_weighting_scheme calc
_refine_ls_wR_factor_gt 0.1432
_refine_ls_wR_factor_ref 0.1663
_reflns_Friedel_coverage 0.000
_reflns_number_gt 2460
_reflns_number_total 3888
_reflns_threshold_expression 'I > 2\s(I)'
_cod_data_source_file c5ce01301a1.cif
_cod_data_source_block 84days_reaction
_cod_depositor_comments 'Adding full bibliography for 7222085--7222099.cif.'
_cod_database_code 7222099
_shelx_shelxl_version_number 2014/7
_shelx_space_group_comment
;
The symmetry employed for this shelxl refinement is uniquely defined
by the following loop, which should always be used as a source of
symmetry information in preference to the above space-group names.
They are only intended as comments.
;
_shelx_estimated_absorpt_t_min 0.474
_shelx_estimated_absorpt_t_max 0.880

loop_
_space_group_symop_operation_xyz
'x, y, z'
'-x+1/2, y+1/2, -z+1/2'
'-x, -y, -z'
'x-1/2, -y-1/2, z-1/2'

loop_
_atom_site_label
_atom_site_type_symbol
_atom_site_fract_x
_atom_site_fract_y
_atom_site_fract_z
_atom_site_U_iso_or_equiv
_atom_site_adp_type
_atom_site_occupancy
_atom_site_site_symmetry_order
_atom_site_calc_flag
_atom_site_refinement_flags_posn
_atom_site_refinement_flags_adp
_atom_site_disorder_assembly
_atom_site_disorder_group
C1B C 0.1619(8) 0.3400(6) 0.0370(7) 0.035(2) Uani 1 1 d . . A 1
C2B C 0.1932(7) 0.3739(6) 0.1391(6) 0.030(2) Uani 1 1 d . . A 1
C3B C 0.3239(7) 0.3602(6) 0.1846(6) 0.031(2) Uani 1 1 d . . A 1
C4B C 0.3549(9) 0.3098(6) 0.1052(7) 0.039(2) Uani 1 1 d . . A 1
C5B C 0.1249(8) 0.3267(6) 0.3831(7) 0.034(2) Uani 1 1 d . . A 1
C6B C 0.1753(7) 0.3120(5) 0.3079(6) 0.027(2) Uani 1 1 d . . A 1
C7B C 0.2892(7) 0.3060(6) 0.3503(6) 0.030(2) Uani 1 1 d . . A 1
C8B C 0.3172(8) 0.3186(6) 0.4575(7) 0.034(2) Uani 1 1 d . . A 1
C9C C 0.2525(10) 0.2579(8) -0.0673(7) 0.056(3) Uani 1 1 d . . A 1
H9E H 0.1822 0.2204 -0.0944 0.068 Uiso 1 1 calc R U A 1
H9F H 0.3176 0.2148 -0.0552 0.068 Uiso 1 1 calc R U A 1
C10C C 0.2553(10) 0.3300(8) -0.1366(8) 0.057(3) Uani 1 1 d . . A 1
H10C H 0.2012 0.3794 -0.1513 0.068 Uiso 1 1 calc R U A 1
C11C C 0.3280(12) 0.3286(10) -0.1778(9) 0.093(5) Uani 1 1 d . . A 1
H11E H 0.3826 0.2796 -0.1638 0.111 Uiso 1 1 calc R U A 1
H11F H 0.3278 0.3766 -0.2227 0.111 Uiso 1 1 calc R U A 1
C12B C 0.2019(9) 0.3402(7) 0.5653(7) 0.045(3) Uani 1 1 d . . A 1
H12C H 0.2717 0.3172 0.6162 0.054 Uiso 1 1 calc R U A 1
H12D H 0.1383 0.3007 0.5675 0.054 Uiso 1 1 calc R U A 1
C13B C 0.1818(9) 0.4380(7) 0.5868(7) 0.049(3) Uani 1 1 d . . A 1
H13B H 0.2312 0.4847 0.5783 0.059 Uiso 1 1 calc R U A 1
C14B C 0.1043(11) 0.4647(11) 0.6157(10) 0.104(5) Uani 1 1 d . . A 1
H14C H 0.0531 0.4200 0.6252 0.124 Uiso 1 1 calc R U A 1
H14D H 0.0968 0.5295 0.6281 0.124 Uiso 1 1 calc R U A 1
C15B C 0.3814(6) 0.4635(6) 0.2059(6) 0.031(2) Uani 1 1 d . . A 1
C16B C 0.3416(7) 0.5161(6) 0.1105(6) 0.031(2) Uani 1 1 d . . A 1
C17B C 0.4059(7) 0.5515(7) 0.0586(6) 0.037(2) Uani 1 1 d . . A 1
H17B H 0.4859 0.5449 0.0835 0.044 Uiso 1 1 calc R U A 1
C18B C 0.3531(8) 0.5963(7) -0.0292(7) 0.042(2) Uani 1 1 d . . A 1
H18B H 0.3968 0.6191 -0.0654 0.051 Uiso 1 1 calc R U A 1
C19B C 0.2370(9) 0.6079(7) -0.0643(7) 0.044(3) Uani 1 1 d . . A 1
H19B H 0.2016 0.6394 -0.1242 0.053 Uiso 1 1 calc R U A 1
C20B C 0.1711(8) 0.5740(6) -0.0128(7) 0.037(2) Uani 1 1 d . . A 1
H20B H 0.0912 0.5811 -0.0377 0.044 Uiso 1 1 calc R U A 1
C21B C 0.2246(7) 0.5296(6) 0.0755(6) 0.034(2) Uani 1 1 d . . A 1
C22B C 0.1653(7) 0.4824(6) 0.1359(6) 0.030(2) Uani 1 1 d . . A 1
H22B H 0.0819 0.4939 0.1090 0.036 Uiso 1 1 calc R U A 1
C23B C 0.2168(7) 0.5177(6) 0.2386(6) 0.032(2) Uani 1 1 d . . A 1
C24B C 0.1588(7) 0.5524(6) 0.2945(6) 0.030(2) Uani 1 1 d . . A 1
H24B H 0.0789 0.5594 0.2676 0.036 Uiso 1 1 calc R U A 1
C25B C 0.2172(8) 0.5773(6) 0.3904(7) 0.039(2) Uani 1 1 d . . A 1
H25B H 0.1777 0.5987 0.4306 0.047 Uiso 1 1 calc R U A 1
C26B C 0.3322(8) 0.5703(6) 0.4259(6) 0.037(2) Uani 1 1 d . . A 1
H26B H 0.3723 0.5893 0.4908 0.044 Uiso 1 1 calc R U A 1
C27B C 0.3923(8) 0.5368(6) 0.3708(6) 0.037(2) Uani 1 1 d . . A 1
H27B H 0.4725 0.5324 0.3975 0.045 Uiso 1 1 calc R U A 1
C28B C 0.3343(7) 0.5096(6) 0.2763(6) 0.029(2) Uani 1 1 d . . A 1
N1C N 0.2569(7) 0.3014(5) 0.0251(5) 0.041(2) Uani 1 1 d . . A 1
N2B N 0.2136(7) 0.3287(6) 0.4712(5) 0.040(2) Uani 1 1 d . . A 1
O1B O 0.0703(6) 0.3431(5) -0.0252(5) 0.0485(18) Uani 1 1 d . . A 1
O2B O 0.4451(6) 0.2785(5) 0.1128(5) 0.0517(19) Uani 1 1 d . . A 1
O3B O 0.0264(6) 0.3341(5) 0.3741(5) 0.0498(18) Uani 1 1 d . . A 1
O4B O 0.4071(5) 0.3194(4) 0.5198(4) 0.0411(17) Uani 1 1 d . . A 1
S1B S 0.10026(19) 0.30717(17) 0.18577(17) 0.0362(6) Uani 1 1 d . . A 1
S2B S 0.3841(2) 0.28815(16) 0.29487(17) 0.0348(6) Uani 1 1 d . . A 1
Br1B Br 0.54592(8) 0.45385(8) 0.25857(7) 0.0451(3) Uani 1 1 d . . A 1

loop_
_atom_site_aniso_label
_atom_site_aniso_U_11
_atom_site_aniso_U_22
_atom_site_aniso_U_33
_atom_site_aniso_U_23
_atom_site_aniso_U_13
_atom_site_aniso_U_12
C1B 0.043(6) 0.020(5) 0.034(6) -0.006(4) 0.004(5) -0.016(5)
C2B 0.029(5) 0.026(5) 0.032(5) 0.000(4) 0.006(4) -0.007(4)
C3B 0.043(5) 0.018(5) 0.028(5) 0.005(4) 0.008(4) 0.008(4)
C4B 0.064(7) 0.018(5) 0.039(6) 0.002(4) 0.025(6) 0.010(5)
C5B 0.031(5) 0.025(6) 0.049(6) -0.001(4) 0.017(5) 0.001(4)
C6B 0.041(5) 0.008(4) 0.034(5) 0.003(4) 0.017(5) -0.005(4)
C7B 0.037(5) 0.014(5) 0.028(5) 0.004(4) -0.002(4) -0.001(4)
C8B 0.044(6) 0.010(5) 0.040(6) 0.001(4) 0.006(5) -0.006(4)
C9C 0.087(9) 0.048(7) 0.042(6) -0.001(5) 0.032(6) -0.009(6)
C10C 0.075(8) 0.053(8) 0.059(7) 0.003(6) 0.043(7) 0.001(6)
C11C 0.104(12) 0.088(11) 0.071(9) 0.028(8) 0.012(9) -0.004(9)
C12B 0.060(7) 0.038(6) 0.043(6) 0.000(5) 0.025(5) 0.009(5)
C13B 0.062(7) 0.042(7) 0.043(6) -0.008(5) 0.018(5) 0.012(6)
C14B 0.097(11) 0.101(12) 0.117(12) -0.002(10) 0.044(10) 0.053(10)
C15B 0.020(4) 0.032(6) 0.036(5) -0.003(5) 0.003(4) 0.000(4)
C16B 0.028(5) 0.025(6) 0.038(6) 0.001(4) 0.008(4) -0.001(4)
C17B 0.030(5) 0.035(6) 0.046(6) -0.001(5) 0.015(5) -0.006(5)
C18B 0.045(6) 0.033(6) 0.055(7) 0.006(5) 0.026(5) 0.001(5)
C19B 0.061(7) 0.028(6) 0.035(6) 0.009(5) 0.005(5) 0.005(5)
C20B 0.039(5) 0.028(6) 0.041(6) -0.004(5) 0.010(5) -0.008(4)
C21B 0.031(5) 0.030(6) 0.038(6) -0.005(4) 0.009(4) -0.005(4)
C22B 0.024(5) 0.026(5) 0.031(5) 0.004(4) -0.001(4) -0.005(4)
C23B 0.032(5) 0.018(5) 0.043(6) -0.001(4) 0.008(5) -0.001(4)
C24B 0.028(5) 0.021(5) 0.043(6) 0.007(5) 0.012(4) 0.003(4)
C25B 0.059(7) 0.018(5) 0.048(6) 0.003(4) 0.029(6) 0.004(5)
C26B 0.047(6) 0.022(6) 0.029(5) -0.001(4) -0.003(5) -0.002(4)
C27B 0.046(6) 0.016(5) 0.044(6) -0.007(5) 0.008(5) -0.010(4)
C28B 0.034(5) 0.014(5) 0.039(5) 0.005(4) 0.014(5) -0.004(4)
N1C 0.061(6) 0.031(5) 0.031(5) -0.002(4) 0.015(4) 0.000(4)
N2B 0.047(5) 0.043(5) 0.028(5) -0.001(4) 0.010(4) 0.005(4)
O1B 0.056(5) 0.047(5) 0.032(4) -0.003(3) 0.002(4) -0.020(4)
O2B 0.064(5) 0.046(5) 0.056(5) 0.000(4) 0.034(4) 0.013(4)
O3B 0.050(5) 0.045(5) 0.059(5) 0.001(4) 0.026(4) 0.001(3)
O4B 0.048(4) 0.027(4) 0.037(4) 0.002(3) 0.001(4) 0.000(3)
S1B 0.0358(13) 0.0316(14) 0.0337(14) 0.0003(11) 0.0030(11) -0.0127(11)
S2B 0.0387(14) 0.0259(14) 0.0367(14) 0.0036(11) 0.0096(12) 0.0066(11)
Br1B 0.0308(5) 0.0460(7) 0.0549(6) 0.0081(6) 0.0106(5) 0.0006(5)

loop_
_atom_type_symbol
_atom_type_description
_atom_type_scat_dispersion_real
_atom_type_scat_dispersion_imag
_atom_type_scat_source
C C 0.0033 0.0016 'International Tables Vol C Tables 4.2.6.8 and 6.1.1.4'
H H 0.0000 0.0000 'International Tables Vol C Tables 4.2.6.8 and 6.1.1.4'
N N 0.0061 0.0033 'International Tables Vol C Tables 4.2.6.8 and 6.1.1.4'
O O 0.0106 0.0060 'International Tables Vol C Tables 4.2.6.8 and 6.1.1.4'
S S 0.1246 0.1234 'International Tables Vol C Tables 4.2.6.8 and 6.1.1.4'
Br Br -0.2901 2.4595 'International Tables Vol C Tables 4.2.6.8 and 6.1.1.4'

loop_
_geom_angle_atom_site_label_1
_geom_angle_atom_site_label_2
_geom_angle_atom_site_label_3
_geom_angle
O1B C1B N1C 124.3(9)
O1B C1B C2B 126.9(9)
N1C C1B C2B 108.8(8)
C1B C2B C3B 104.8(7)
C1B C2B C22B 108.0(7)
C3B C2B C22B 109.1(7)
C1B C2B S1B 103.7(6)
C3B C2B S1B 119.8(6)
C22B C2B S1B 110.6(6)
C4B C3B C2B 104.3(7)
C4B C3B C15B 110.7(7)
C2B C3B C15B 107.7(6)
C4B C3B S2B 106.1(6)
C2B C3B S2B 119.5(6)
C15B C3B S2B 108.4(5)
O2B C4B N1C 125.9(9)
O2B C4B C3B 126.5(9)
N1C C4B C3B 107.4(8)
O3B C5B N2B 124.2(9)
O3B C5B C6B 129.1(9)
N2B C5B C6B 106.7(8)
C7B C6B C5B 109.4(8)
C7B C6B S1B 125.8(7)
C5B C6B S1B 124.7(7)
C6B C7B C8B 107.2(8)
C6B C7B S2B 127.2(7)
C8B C7B S2B 125.6(7)
O4B C8B N2B 125.3(9)
O4B C8B C7B 128.5(9)
N2B C8B C7B 106.2(8)
N1C C9C C10C 110.5(9)
N1C C9C H9E 109.5
C10C C9C H9E 109.5
N1C C9C H9F 109.5
C10C C9C H9F 109.5
H9E C9C H9F 108.1
C11C C10C C9C 121.9(12)
C11C C10C H10C 119.1
C9C C10C H10C 119.1
C10C C11C H11E 120.0
C10C C11C H11F 120.0
H11E C11C H11F 120.0
N2B C12B C13B 113.3(8)
N2B C12B H12C 108.9
C13B C12B H12C 108.9
N2B C12B H12D 108.9
C13B C12B H12D 108.9
H12C C12B H12D 107.7
C14B C13B C12B 125.1(12)
C14B C13B H13B 117.5
C12B C13B H13B 117.5
C13B C14B H14C 120.0
C13B C14B H14D 120.0
H14C C14B H14D 120.0
C16B C15B C28B 110.0(7)
C16B C15B C3B 106.7(6)
C28B C15B C3B 105.5(7)
C16B C15B Br1B 111.3(6)
C28B C15B Br1B 112.3(6)
C3B C15B Br1B 110.8(5)
C17B C16B C21B 119.6(8)
C17B C16B C15B 128.5(8)
C21B C16B C15B 111.9(7)
C18B C17B C16B 119.9(8)
C18B C17B H17B 120.0
C16B C17B H17B 120.0
C19B C18B C17B 120.1(9)
C19B C18B H18B 119.9
C17B C18B H18B 119.9
C18B C19B C20B 120.9(9)
C18B C19B H19B 119.6
C20B C19B H19B 119.6
C21B C20B C19B 118.7(9)
C21B C20B H20B 120.6
C19B C20B H20B 120.6
C20B C21B C16B 120.7(8)
C20B C21B C22B 125.3(8)
C16B C21B C22B 113.7(8)
C23B C22B C21B 108.5(7)
C23B C22B C2B 106.5(7)
C21B C22B C2B 107.4(7)
C23B C22B H22B 111.4
C21B C22B H22B 111.4
C2B C22B H22B 111.4
C24B C23B C28B 120.6(8)
C24B C23B C22B 126.1(8)
C28B C23B C22B 113.3(8)
C23B C24B C25B 119.8(8)
C23B C24B H24B 120.1
C25B C24B H24B 120.1
C26B C25B C24B 118.9(9)
C26B C25B H25B 120.6
C24B C25B H25B 120.6
C25B C26B C27B 122.3(8)
C25B C26B H26B 118.9
C27B C26B H26B 118.9
C28B C27B C26B 119.0(8)
C28B C27B H27B 120.5
C26B C27B H27B 120.5
C27B C28B C23B 119.4(8)
C27B C28B C15B 127.9(8)
C23B C28B C15B 112.5(7)
C4B N1C C1B 114.3(8)
C4B N1C C9C 123.7(9)
C1B N1C C9C 122.0(8)
C5B N2B C8B 110.5(7)
C5B N2B C12B 125.2(8)
C8B N2B C12B 124.3(8)
C6B S1B C2B 100.7(4)
C7B S2B C3B 101.7(4)

loop_
_geom_bond_atom_site_label_1
_geom_bond_atom_site_label_2
_geom_bond_distance
C1B O1B 1.197(10)
C1B N1C 1.386(12)
C1B C2B 1.495(12)
C2B C3B 1.560(11)
C2B C22B 1.578(12)
C2B S1B 1.824(9)
C3B C4B 1.536(12)
C3B C15B 1.619(12)
C3B S2B 1.843(8)
C4B O2B 1.191(11)
C4B N1C 1.382(12)
C5B O3B 1.209(10)
C5B N2B 1.385(11)
C5B C6B 1.476(12)
C6B C7B 1.354(11)
C6B S1B 1.716(9)
C7B C8B 1.504(12)
C7B S2B 1.692(9)
C8B O4B 1.182(10)
C8B N2B 1.402(11)
C9C N1C 1.479(12)
C9C C10C 1.457(14)
C9C H9E 0.9900
C9C H9F 0.9900
C10C C11C 1.269(15)
C10C H10C 0.9500
C11C H11E 0.9500
C11C H11F 0.9500
C12B N2B 1.455(11)
C12B C13B 1.467(13)
C12B H12C 0.9900
C12B H12D 0.9900
C13B C14B 1.257(14)
C13B H13B 0.9500
C14B H14C 0.9500
C14B H14D 0.9500
C15B C16B 1.514(12)
C15B C28B 1.517(11)
C15B Br1B 1.950(8)
C16B C17B 1.392(11)
C16B C21B 1.397(11)
C17B C18B 1.385(12)
C17B H17B 0.9500
C18B C19B 1.382(13)
C18B H18B 0.9500
C19B C20B 1.397(13)
C19B H19B 0.9500
C20B C21B 1.388(12)
C20B H20B 0.9500
C21B C22B 1.509(11)
C22B C23B 1.507(12)
C22B H22B 1.0000
C23B C24B 1.374(11)
C23B C28B 1.393(11)
C24B C25B 1.392(12)
C24B H24B 0.9500
C25B C26B 1.363(12)
C25B H25B 0.9500
C26B C27B 1.378(12)
C26B H26B 0.9500
C27B C28B 1.382(11)
C27B H27B 0.9500

loop_
_geom_torsion_atom_site_label_1
_geom_torsion_atom_site_label_2
_geom_torsion_atom_site_label_3
_geom_torsion_atom_site_label_4
_geom_torsion
O1B C1B C2B C3B -175.4(9)
N1C C1B C2B C3B 5.9(9)
O1B C1B C2B C22B -59.3(11)
N1C C1B C2B C22B 122.0(8)
O1B C1B C2B S1B 58.1(11)
N1C C1B C2B S1B -120.6(7)
C1B C2B C3B C4B -5.2(9)
C22B C2B C3B C4B -120.6(7)
S1B C2B C3B C4B 110.5(7)
C1B C2B C3B C15B 112.4(7)
C22B C2B C3B C15B -3.0(9)
S1B C2B C3B C15B -131.9(6)
C1B C2B C3B S2B -123.5(7)
C22B C2B C3B S2B 121.1(7)
S1B C2B C3B S2B -7.8(10)
C2B C3B C4B O2B -173.0(9)
C15B C3B C4B O2B 71.5(11)
S2B C3B C4B O2B -45.9(12)
C2B C3B C4B N1C 2.9(9)
C15B C3B C4B N1C -112.6(8)
S2B C3B C4B N1C 130.0(7)
O3B C5B C6B C7B -178.9(9)
N2B C5B C6B C7B -0.3(10)
O3B C5B C6B S1B 3.1(14)
N2B C5B C6B S1B -178.3(6)
C5B C6B C7B C8B -0.9(9)
S1B C6B C7B C8B 177.1(6)
C5B C6B C7B S2B 179.3(6)
S1B C6B C7B S2B -2.7(12)
C6B C7B C8B O4B -178.9(9)
S2B C7B C8B O4B 1.0(14)
C6B C7B C8B N2B 1.7(9)
S2B C7B C8B N2B -178.4(6)
N1C C9C C10C C11C 125.8(13)
N2B C12B C13B C14B 130.0(12)
C4B C3B C15B C16B 56.9(9)
C2B C3B C15B C16B -56.5(8)
S2B C3B C15B C16B 172.8(6)
C4B C3B C15B C28B 173.8(7)
C2B C3B C15B C28B 60.4(8)
S2B C3B C15B C28B -70.2(7)
C4B C3B C15B Br1B -64.4(8)
C2B C3B C15B Br1B -177.8(5)
S2B C3B C15B Br1B 51.5(7)
C28B C15B C16B C17B 128.2(9)
C3B C15B C16B C17B -117.9(9)
Br1B C15B C16B C17B 3.1(12)
C28B C15B C16B C21B -50.6(10)
C3B C15B C16B C21B 63.4(9)
Br1B C15B C16B C21B -175.6(6)
C21B C16B C17B C18B -2.7(13)
C15B C16B C17B C18B 178.6(9)
C16B C17B C18B C19B 1.5(14)
C17B C18B C19B C20B -0.7(14)
C18B C19B C20B C21B 1.1(14)
C19B C20B C21B C16B -2.3(13)
C19B C20B C21B C22B -174.9(8)
C17B C16B C21B C20B 3.1(13)
C15B C16B C21B C20B -178.0(8)
C17B C16B C21B C22B 176.5(8)
C15B C16B C21B C22B -4.7(11)
C20B C21B C22B C23B -130.4(9)
C16B C21B C22B C23B 56.6(10)
C20B C21B C22B C2B 114.9(9)
C16B C21B C22B C2B -58.1(9)
C1B C2B C22B C23B -170.0(7)
C3B C2B C22B C23B -56.6(9)
S1B C2B C22B C23B 77.2(7)
C1B C2B C22B C21B -53.9(9)
C3B C2B C22B C21B 59.4(9)
S1B C2B C22B C21B -166.7(5)
C21B C22B C23B C24B 129.7(9)
C2B C22B C23B C24B -115.0(9)
C21B C22B C23B C28B -52.3(9)
C2B C22B C23B C28B 63.0(9)
C28B C23B C24B C25B -1.8(13)
C22B C23B C24B C25B 176.1(8)
C23B C24B C25B C26B 2.8(13)
C24B C25B C26B C27B -2.1(14)
C25B C26B C27B C28B 0.3(13)
C26B C27B C28B C23B 0.7(13)
C26B C27B C28B C15B -174.4(8)
C24B C23B C28B C27B 0.0(13)
C22B C23B C28B C27B -178.1(7)
C24B C23B C28B C15B 175.9(8)
C22B C23B C28B C15B -2.2(10)
C16B C15B C28B C27B -129.8(9)
C3B C15B C28B C27B 115.5(9)
Br1B C15B C28B C27B -5.3(11)
C16B C15B C28B C23B 54.8(9)
C3B C15B C28B C23B -59.9(9)
Br1B C15B C28B C23B 179.3(6)
O2B C4B N1C C1B 176.7(9)
C3B C4B N1C C1B 0.8(10)
O2B C4B N1C C9C -5.1(15)
C3B C4B N1C C9C 178.9(8)
O1B C1B N1C C4B 176.9(9)
C2B C1B N1C C4B -4.4(11)
O1B C1B N1C C9C -1.3(14)
C2B C1B N1C C9C 177.4(8)
C10C C9C N1C C4B -98.0(12)
C10C C9C N1C C1B 80.0(12)
O3B C5B N2B C8B -179.9(9)
C6B C5B N2B C8B 1.4(10)
O3B C5B N2B C12B -0.2(15)
C6B C5B N2B C12B -178.9(8)
O4B C8B N2B C5B 178.6(8)
C7B C8B N2B C5B -1.9(10)
O4B C8B N2B C12B -1.1(14)
C7B C8B N2B C12B 178.3(8)
C13B C12B N2B C5B -78.5(12)
C13B C12B N2B C8B 101.2(11)
C7B C6B S1B C2B -38.6(8)
C5B C6B S1B C2B 139.2(7)
C1B C2B S1B C6B 156.9(6)
C3B C2B S1B C6B 40.6(7)
C22B C2B S1B C6B -87.6(6)
C6B C7B S2B C3B 39.2(9)
C8B C7B S2B C3B -140.6(7)
C4B C3B S2B C7B -147.9(6)
C2B C3B S2B C7B -30.6(7)
C15B C3B S2B C7B 93.2(6)
